data_1517363
loop_
_publ_author_name
'Hulley, Elliott B.'
'Helm, Monte L.'
'Bullock, R. Morris'

_publ_section_title
;
 Heterolytic cleavage of H2by bifunctional manganese(i) complexes: impact
 of ligand dynamics, electrophilicity, and base positioning
;
_journal_issue 12
_journal_name_full 'Chem. Sci.'
_journal_page_first 4729
_journal_paper_doi 10.1039/C4SC01801J
_journal_volume 5
_journal_year 2014
_chemical_absolute_configuration ad
_chemical_formula_moiety 'C31 H27 F3 Mn N O6 P2 S, 2(C6 H5 F)'
_chemical_formula_sum 'C43 H37 F5 Mn N O6 P2 S'
_chemical_formula_weight 907.68
_chemical_name_systematic (Ph/Me-PNP)Mn(OTf)(CO)3
_space_group_crystal_system orthorhombic
_space_group_IT_number 31
_space_group_name_Hall 'P 2ac -2'
_space_group_name_H-M_alt 'P m n 21'
_symmetry_space_group_name_Hall 'P 2ac -2'
_symmetry_space_group_name_H-M 'P m n 21'
_atom_sites_solution_hydrogens geom
_atom_sites_solution_primary direct
_atom_sites_solution_secondary difmap
_audit_creation_date 2013-03-20
_audit_creation_method
;
  Olex2 1.2
  (compiled Nov  5 2012 18:25:38, GUI svn.r4372)
;
_cell_angle_alpha 90.00
_cell_angle_beta 90.00
_cell_angle_gamma 90.00
_cell_formula_units_Z 2
_cell_length_a 22.5699(12)
_cell_length_b 8.5815(5)
_cell_length_c 10.3862(6)
_cell_measurement_reflns_used 7006
_cell_measurement_temperature 100
_cell_measurement_theta_max 29.224
_cell_measurement_theta_min 2.982
_cell_volume 2011.6(2)
_computing_data_reduction 'SAINT v7.68A (Bruker, 2009)'
_computing_molecular_graphics
;
O. V. Dolomanov, L. J. Bourhis, R. J. Gildea, J. A. K. Howard and H. Puschmann,
OLEX2: a complete structure solution, refinement and analysis program.
J. Appl. Cryst. (2009). 42, 339-341.
;
_computing_publication_material
;
O. V. Dolomanov, L. J. Bourhis, R. J. Gildea, J. A. K. Howard and H. Puschmann,
OLEX2: a complete structure solution, refinement and analysis program.
J. Appl. Cryst. (2009). 42, 339-341.
;
_computing_structure_refinement
;
XL, G.M. Sheldrick, Acta Cryst.
(2008). A64, 112-122
;
_computing_structure_solution
;
XS, G.M. Sheldrick, Acta Cryst.
(2008). A64, 112-122
;
_diffrn_ambient_temperature 100
_diffrn_detector 'Bruker APEX2 area detector'
_diffrn_detector_area_resol_mean 7.9
_diffrn_detector_type 'CCD area detector'
_diffrn_measured_fraction_theta_full 0.999
_diffrn_measured_fraction_theta_max 0.999
_diffrn_measurement_device 'three-circle diffractometer'
_diffrn_measurement_device_type 'Bruker SMART APEX2 area detector'
_diffrn_measurement_method '\w and \f scans'
_diffrn_radiation_monochromator 'mirror optics'
_diffrn_radiation_probe x-ray
_diffrn_radiation_type 'Mo K\a'
_diffrn_radiation_wavelength 0.71073
_diffrn_radiation_xray_symbol K-L~3~
_diffrn_reflns_av_R_equivalents 0.0231
_diffrn_reflns_av_unetI/netI 0.0291
_diffrn_reflns_limit_h_max 30
_diffrn_reflns_limit_h_min -25
_diffrn_reflns_limit_k_max 11
_diffrn_reflns_limit_k_min -8
_diffrn_reflns_limit_l_max 7
_diffrn_reflns_limit_l_min -13
_diffrn_reflns_number 11983
_diffrn_reflns_theta_full 28.27
_diffrn_reflns_theta_max 28.27
_diffrn_reflns_theta_min 1.80
_diffrn_source 'microfocus sealed X-ray tube'
_diffrn_source_type 'Incoatec I\ms'
_diffrn_standards_number 0
_exptl_absorpt_coefficient_mu 0.533
_exptl_absorpt_correction_T_max 0.7458
_exptl_absorpt_correction_T_min 0.6630
_exptl_absorpt_correction_type multi-scan
_exptl_absorpt_process_details
;
SADABS-2008/1 (Bruker,2008) was used for absorption correction.
wR2(int) was 0.0486 before and 0.0422 after correction.
The Ratio of minimum to maximum transmission is 0.8890.
The \l/2 correction factor is 0.0015.
;
_exptl_crystal_colour 'clear yellow'
_exptl_crystal_colour_lustre clear
_exptl_crystal_colour_primary yellow
_exptl_crystal_density_diffrn 1.499
_exptl_crystal_density_method 'not measured'
_exptl_crystal_description plate
_exptl_crystal_F_000 932
_exptl_crystal_preparation 'placed in oil'
_exptl_crystal_recrystallization_method 'from fluorobenzene/toluene'
_exptl_crystal_size_max 0.5
_exptl_crystal_size_mid 0.17
_exptl_crystal_size_min 0.15
_refine_diff_density_max 0.576
_refine_diff_density_min -0.279
_refine_diff_density_rms 0.049
_refine_ls_abs_structure_details 'Flack H D (1983), Acta Cryst. A39, 876-881'
_refine_ls_abs_structure_Flack 0.008(13)
_refine_ls_extinction_method none
_refine_ls_goodness_of_fit_ref 1.044
_refine_ls_hydrogen_treatment constr
_refine_ls_matrix_type full
_refine_ls_number_parameters 280
_refine_ls_number_reflns 3785
_refine_ls_number_restraints 1
_refine_ls_restrained_S_all 1.044
_refine_ls_R_factor_all 0.0267
_refine_ls_R_factor_gt 0.0250
_refine_ls_shift/su_max 0.001
_refine_ls_shift/su_mean 0.000
_refine_ls_structure_factor_coef Fsqd
_refine_ls_weighting_details 'calc w=1/[\s^2^(Fo^2^)+(0.0360P)^2^+0.4617P] where P=(Fo^2^+2Fc^2^)/3'
_refine_ls_weighting_scheme calc
_refine_ls_wR_factor_gt 0.0634
_refine_ls_wR_factor_ref 0.0643
_reflns_number_gt 3641
_reflns_number_total 3785
_reflns_threshold_expression >2sigma(I)
_cod_data_source_file c4sc01801j2.cif
_cod_data_source_block eh021_75_0m
_cod_depositor_comments 'Adding full bibliography for 1517360--1517366.cif.'
_cod_database_code 1517363
_olex2_refinement_description
;
1. Fixed Uiso
 At 1.2 times of:
  H10 of C10, H19 of C19, H20 of C20, H16 of C16, H17 of C17, H18 of C18, H5
  of C5, H14 of C14, H4 of C4, H6 of C6, H13 of C13, H8 of C8, H7 of C7, H11 of
  C11, {H15a,H15b} of C15, H12 of C12
 At 1.5 times of:
  {H22a,H22b,H22c} of C22
2. Others
 Fixed Sof: H22a(0.5) H22b(0.5) H22c(0.5)
3.a Secondary CH2 refined with riding coordinates:
 C15(H15a,H15b)
3.b Me refined with riding coordinates:
 C22(H22a,H22b,H22c)
3.c Aromatic/amide H refined with riding coordinates:
 C12(H12), C11(H11), C7(H7), C8(H8), C13(H13), C6(H6), C5(H5), C14(H14),
 C4(H4), C10(H10), C20(H20), C16(H16), C17(H17), C18(H18), C19(H19)
;

loop_
_space_group_symop_id
_space_group_symop_operation_xyz
1 'x, y, z'
2 '-x+1/2, -y, z+1/2'
3 '-x, y, z'
4 'x+1/2, -y, z+1/2'

loop_
_atom_site_label
_atom_site_type_symbol
_atom_site_fract_x
_atom_site_fract_y
_atom_site_fract_z
_atom_site_U_iso_or_equiv
_atom_site_adp_type
_atom_site_occupancy
_atom_site_symmetry_multiplicity
_atom_site_calc_flag
_atom_site_refinement_flags
_atom_site_disorder_assembly
_atom_site_disorder_group
Mn1 Mn 0.5000 0.41969(4) 0.83736(4) 0.01139(9) Uani 1 2 d S . .
S1 S 0.5000 0.68686(7) 0.62064(6) 0.01328(12) Uani 1 2 d S . .
P3 P 0.428560(18) 0.51717(5) 0.98100(5) 0.01145(9) Uani 1 1 d . . .
F2 F 0.45240(7) 0.94850(16) 0.69436(15) 0.0373(3) Uani 1 1 d . . .
O4 O 0.44609(6) 0.64910(18) 0.55496(14) 0.0231(3) Uani 1 1 d . . .
O1 O 0.5000 0.1057(2) 0.9487(2) 0.0200(4) Uani 1 2 d S . .
C1 C 0.5000 0.2310(3) 0.9095(3) 0.0145(5) Uani 1 2 d S . .
F1 F 0.5000 0.9608(2) 0.51546(19) 0.0395(5) Uani 1 2 d S . .
N1 N 0.5000 0.7194(2) 1.1179(2) 0.0131(4) Uani 1 2 d S . .
O3 O 0.5000 0.6461(2) 0.75841(18) 0.0148(4) Uani 1 2 d S . .
O2 O 0.40650(6) 0.29019(18) 0.66708(14) 0.0227(3) Uani 1 1 d . . .
C12 C 0.24226(8) 0.6317(2) 0.8278(2) 0.0211(4) Uani 1 1 d . . .
H12 H 0.2040 0.6577 0.7964 0.025 Uiso 1 1 calc R . .
C15 C 0.44564(8) 0.7138(2) 1.04258(18) 0.0137(4) Uani 1 1 d . . .
H15A H 0.4493 0.7864 0.9689 0.016 Uiso 1 1 calc R . .
H15B H 0.4123 0.7500 1.0968 0.016 Uiso 1 1 calc R . .
C11 C 0.24854(8) 0.5730(2) 0.9510(2) 0.0213(4) Uani 1 1 d . . .
H11 H 0.2146 0.5593 1.0041 0.026 Uiso 1 1 calc R . .
C9 C 0.35399(8) 0.5541(2) 0.91915(19) 0.0143(3) Uani 1 1 d . . .
C2 C 0.44168(8) 0.3468(2) 0.73008(18) 0.0157(4) Uani 1 1 d . . .
C7 C 0.38729(8) 0.1489(2) 1.2094(2) 0.0205(4) Uani 1 1 d . . .
H7 H 0.3724 0.0465 1.1966 0.025 Uiso 1 1 calc R . .
C8 C 0.39473(8) 0.2469(2) 1.1048(2) 0.0176(4) Uani 1 1 d . . .
H8 H 0.3854 0.2113 1.0206 0.021 Uiso 1 1 calc R . .
C13 C 0.29123(9) 0.6527(2) 0.7502(2) 0.0216(4) Uani 1 1 d . . .
H13 H 0.2868 0.6941 0.6659 0.026 Uiso 1 1 calc R . .
C6 C 0.40132(8) 0.1986(2) 1.3316(2) 0.0217(4) Uani 1 1 d . . .
H6 H 0.3977 0.1291 1.4024 0.026 Uiso 1 1 calc R . .
C22 C 0.5000 0.8506(3) 1.2084(3) 0.0169(5) Uani 1 2 d S . .
H22A H 0.4964 0.9486 1.1605 0.025 Uiso 0.50 1 calc PR A -1
H22B H 0.5371 0.8507 1.2574 0.025 Uiso 0.50 1 calc PR A -1
H22C H 0.4665 0.8402 1.2678 0.025 Uiso 0.50 1 calc PR A -1
C3 C 0.41593(8) 0.3982(2) 1.12300(19) 0.0132(3) Uani 1 1 d . . .
C5 C 0.42071(8) 0.3497(3) 1.3516(2) 0.0229(4) Uani 1 1 d . . .
H5 H 0.4292 0.3852 1.4363 0.027 Uiso 1 1 calc R . .
C14 C 0.34724(8) 0.6130(2) 0.7961(2) 0.0184(4) Uani 1 1 d . . .
H14 H 0.3810 0.6265 0.7426 0.022 Uiso 1 1 calc R . .
C4 C 0.42764(8) 0.4493(2) 1.2470(2) 0.0184(4) Uani 1 1 d . . .
H4 H 0.4405 0.5534 1.2607 0.022 Uiso 1 1 calc R . .
C10 C 0.30418(8) 0.5340(2) 0.9973(2) 0.0176(4) Uani 1 1 d . . .
H10 H 0.3085 0.4937 1.0820 0.021 Uiso 1 1 calc R . .
C23 C 0.5000 0.8991(3) 0.6326(3) 0.0234(6) Uani 1 2 d S . .
C20 C 0.76014(11) 0.8107(3) 0.2866(2) 0.0327(5) Uani 1 1 d . . .
H20 H 0.7806 0.7644 0.2165 0.039 Uiso 1 1 calc R . .
C16 C 0.75897(12) 0.9902(3) 0.4649(3) 0.0369(6) Uani 1 1 d . . .
H16 H 0.7787 1.0666 0.5154 0.044 Uiso 1 1 calc R . .
C17 C 0.70210(12) 0.9451(3) 0.4935(3) 0.0371(6) Uani 1 1 d . . .
H17 H 0.6821 0.9910 0.5645 0.045 Uiso 1 1 calc R . .
C18 C 0.67371(11) 0.8336(3) 0.4201(3) 0.0352(6) Uani 1 1 d . . .
H18 H 0.6345 0.8026 0.4408 0.042 Uiso 1 1 calc R . .
C21 C 0.78651(10) 0.9223(3) 0.3616(3) 0.0322(6) Uani 1 1 d . . .
C19 C 0.70249(10) 0.7678(3) 0.3166(3) 0.0335(5) Uani 1 1 d . . .
H19 H 0.6827 0.6923 0.2653 0.040 Uiso 1 1 calc R . .
F3 F 0.84282(7) 0.9665(2) 0.3355(2) 0.0546(4) Uani 1 1 d . . .

loop_
_atom_site_aniso_label
_atom_site_aniso_U_11
_atom_site_aniso_U_22
_atom_site_aniso_U_33
_atom_site_aniso_U_23
_atom_site_aniso_U_13
_atom_site_aniso_U_12
Mn1 0.01227(17) 0.01298(18) 0.00892(17) 0.00063(15) 0.000 0.000
S1 0.0155(3) 0.0134(3) 0.0110(3) 0.0011(2) 0.000 0.000
P3 0.01017(18) 0.0139(2) 0.0103(2) 0.00102(19) -0.00064(17) -0.00045(15)
F2 0.0504(8) 0.0264(7) 0.0350(8) -0.0028(7) 0.0065(7) 0.0194(6)
O4 0.0229(7) 0.0291(8) 0.0174(7) 0.0021(6) -0.0051(6) -0.0062(6)
O1 0.0259(10) 0.0157(9) 0.0186(11) 0.0032(8) 0.000 0.000
C1 0.0145(11) 0.0188(13) 0.0102(12) -0.0040(10) 0.000 0.000
F1 0.0774(15) 0.0204(9) 0.0207(10) 0.0098(8) 0.000 0.000
N1 0.0117(9) 0.0138(10) 0.0136(10) -0.0030(9) 0.000 0.000
O3 0.0158(9) 0.0159(9) 0.0126(9) 0.0032(7) 0.000 0.000
O2 0.0259(7) 0.0257(8) 0.0164(7) -0.0002(6) -0.0048(6) -0.0073(6)
C12 0.0146(8) 0.0218(9) 0.0269(10) -0.0018(9) -0.0063(8) 0.0028(7)
C15 0.0126(8) 0.0148(8) 0.0138(9) -0.0010(7) -0.0009(7) 0.0004(6)
C11 0.0139(9) 0.0259(10) 0.0240(11) -0.0041(8) -0.0005(8) 0.0011(7)
C9 0.0111(8) 0.0145(8) 0.0173(9) -0.0014(7) -0.0034(7) 0.0009(6)
C2 0.0188(9) 0.0158(8) 0.0126(9) 0.0023(7) 0.0018(7) 0.0000(7)
C7 0.0172(9) 0.0165(9) 0.0277(11) 0.0044(8) 0.0065(8) 0.0010(7)
C8 0.0160(8) 0.0184(9) 0.0184(10) -0.0004(8) 0.0035(7) 0.0015(7)
C13 0.0203(9) 0.0238(10) 0.0208(10) 0.0051(8) -0.0068(8) 0.0004(7)
C6 0.0156(8) 0.0273(10) 0.0221(10) 0.0107(9) 0.0043(9) 0.0022(7)
C22 0.0171(12) 0.0152(12) 0.0184(13) -0.0039(11) 0.000 0.000
C3 0.0106(7) 0.0170(8) 0.0121(8) 0.0037(7) 0.0027(7) 0.0011(6)
C5 0.0189(9) 0.0351(12) 0.0146(10) 0.0068(9) -0.0012(8) -0.0054(8)
C14 0.0141(8) 0.0214(9) 0.0199(10) 0.0035(7) -0.0002(7) -0.0002(7)
C4 0.0156(9) 0.0241(9) 0.0154(9) 0.0030(8) -0.0008(7) -0.0048(7)
C10 0.0164(8) 0.0213(9) 0.0152(9) -0.0002(8) 0.0002(7) 0.0007(7)
C23 0.0366(16) 0.0158(13) 0.0179(15) 0.0023(11) 0.000 0.000
C20 0.0383(13) 0.0285(12) 0.0313(13) 0.0032(10) 0.0025(10) 0.0117(10)
C16 0.0495(14) 0.0287(11) 0.0326(14) 0.0020(10) -0.0148(12) 0.0064(10)
C17 0.0467(14) 0.0396(13) 0.0251(12) 0.0080(11) 0.0030(11) 0.0179(11)
C18 0.0309(12) 0.0369(13) 0.0379(14) 0.0177(12) -0.0012(10) 0.0074(10)
C21 0.0278(11) 0.0302(11) 0.0386(16) 0.0140(10) -0.0015(10) 0.0021(9)
C19 0.0361(12) 0.0250(11) 0.0394(15) 0.0062(11) -0.0073(11) 0.0029(9)
F3 0.0387(8) 0.0578(10) 0.0672(12) 0.0118(11) 0.0075(9) -0.0018(7)

loop_
_atom_type_symbol
_atom_type_description
_atom_type_scat_dispersion_real
_atom_type_scat_dispersion_imag
_atom_type_scat_source
C C 0.0033 0.0016 'International Tables Vol C Tables 4.2.6.8 and 6.1.1.4'
H H 0.0000 0.0000 'International Tables Vol C Tables 4.2.6.8 and 6.1.1.4'
F F 0.0171 0.0103 'International Tables Vol C Tables 4.2.6.8 and 6.1.1.4'
Mn Mn 0.3368 0.7283 'International Tables Vol C Tables 4.2.6.8 and 6.1.1.4'
N N 0.0061 0.0033 'International Tables Vol C Tables 4.2.6.8 and 6.1.1.4'
O O 0.0106 0.0060 'International Tables Vol C Tables 4.2.6.8 and 6.1.1.4'
P P 0.1023 0.0942 'International Tables Vol C Tables 4.2.6.8 and 6.1.1.4'
S S 0.1246 0.1234 'International Tables Vol C Tables 4.2.6.8 and 6.1.1.4'

loop_
_geom_angle_atom_site_label_1
_geom_angle_atom_site_label_2
_geom_angle_atom_site_label_3
_geom_angle
_geom_angle_site_symmetry_1
_geom_angle_site_symmetry_3
P3 Mn1 P3 86.62(3) 3_655 .
C1 Mn1 P3 93.24(6) . .
C1 Mn1 P3 93.24(6) . 3_655
C1 Mn1 O3 178.06(10) . .
C1 Mn1 C2 86.88(9) . .
C1 Mn1 C2 86.88(8) . 3_655
O3 Mn1 P3 85.35(4) . 3_655
O3 Mn1 P3 85.35(4) . .
C2 Mn1 P3 177.46(6) 3_655 .
C2 Mn1 P3 90.84(6) . .
C2 Mn1 P3 177.46(6) . 3_655
C2 Mn1 P3 90.84(6) 3_655 3_655
C2 Mn1 O3 94.47(7) . .
C2 Mn1 O3 94.47(7) 3_655 .
C2 Mn1 C2 91.71(12) . 3_655
O4 S1 O4 116.35(13) . 3_655
O4 S1 O3 114.14(7) 3_655 .
O4 S1 O3 114.14(7) . .
O4 S1 C23 104.96(8) 3_655 .
O4 S1 C23 104.96(8) . .
O3 S1 C23 99.83(13) . .
C15 P3 Mn1 113.71(6) . .
C9 P3 Mn1 118.02(7) . .
C9 P3 C15 98.96(8) . .
C3 P3 Mn1 115.02(6) . .
C3 P3 C15 105.40(9) . .
C3 P3 C9 103.78(9) . .
O1 C1 Mn1 176.0(2) . .
C15 N1 C15 114.9(2) 3_655 .
C15 N1 C22 111.68(13) . .
C15 N1 C22 111.68(13) 3_655 .
S1 O3 Mn1 126.62(12) . .
C13 C12 C11 120.42(17) . .
N1 C15 P3 113.10(14) . .
C12 C11 C10 120.11(19) . .
C14 C9 P3 119.29(15) . .
C14 C9 C10 119.56(17) . .
C10 C9 P3 120.99(15) . .
O2 C2 Mn1 174.60(18) . .
C6 C7 C8 120.49(19) . .
C7 C8 C3 120.06(19) . .
C12 C13 C14 119.7(2) . .
C7 C6 C5 120.10(19) . .
C8 C3 P3 117.82(15) . .
C4 C3 P3 123.14(14) . .
C4 C3 C8 119.02(18) . .
C6 C5 C4 119.6(2) . .
C9 C14 C13 120.38(19) . .
C3 C4 C5 120.65(19) . .
C11 C10 C9 119.88(19) . .
F2 C23 S1 110.70(15) 3_655 .
F2 C23 S1 110.70(15) . .
F2 C23 F2 108.8(3) 3_655 .
F2 C23 F1 108.46(17) . .
F2 C23 F1 108.46(17) 3_655 .
F1 C23 S1 109.6(2) . .
C21 C20 C19 117.7(2) . .
C21 C16 C17 118.3(3) . .
C16 C17 C18 120.6(3) . .
C19 C18 C17 119.8(2) . .
C16 C21 C20 123.1(2) . .
F3 C21 C20 119.3(2) . .
F3 C21 C16 117.6(2) . .
C18 C19 C20 120.5(2) . .

loop_
_geom_bond_atom_site_label_1
_geom_bond_atom_site_label_2
_geom_bond_distance
_geom_bond_site_symmetry_2
Mn1 P3 2.3506(5) .
Mn1 P3 2.3506(5) 3_655
Mn1 C1 1.784(3) .
Mn1 O3 2.1088(19) .
Mn1 C2 1.8345(19) 3_655
Mn1 C2 1.8345(19) .
S1 O4 1.4320(14) 3_655
S1 O4 1.4320(14) .
S1 O3 1.4731(19) .
S1 C23 1.825(3) .
P3 C15 1.8453(19) .
P3 C9 1.8291(18) .
P3 C3 1.816(2) .
F2 C23 1.321(2) .
O1 C1 1.149(3) .
F1 C23 1.327(4) .
N1 C15 1.456(2) .
N1 C15 1.456(2) 3_655
N1 C22 1.467(3) .
O2 C2 1.138(2) .
C12 C11 1.383(3) .
C12 C13 1.380(3) .
C11 C10 1.386(3) .
C9 C14 1.382(3) .
C9 C10 1.397(3) .
C7 C8 1.384(3) .
C7 C6 1.376(3) .
C8 C3 1.396(3) .
C13 C14 1.394(3) .
C6 C5 1.384(3) .
C3 C4 1.386(3) .
C5 C4 1.391(3) .
C23 F2 1.321(2) 3_655
C20 C21 1.370(4) .
C20 C19 1.388(3) .
C16 C17 1.373(4) .
C16 C21 1.370(4) .
C17 C18 1.381(4) .
C18 C19 1.377(4) .
C21 F3 1.354(3) .
